data_2229321
loop_
_publ_author_name
'Issa-Madongo, Mathurin'
'Mu, Ying'

_publ_section_title
;
 [<i>N</i>-((<i>E</i>)-2-{[2-(Dimethylamino)ethyl]iminomethyl}phenyl)-<i>N</i>-(2,6-dimethylphenyl)anilinido-\k^3^<i>N</i>,<i>N</i>',<i>N</i>'']ethylzinc
;
_journal_coeditor_code BH2336
_journal_issue 3
_journal_name_full 'Acta Crystallographica Section E'
_journal_page_first m364
_journal_paper_doi 10.1107/S1600536811005514
_journal_volume 67
_journal_year 2011
_chemical_formula_iupac '[Zn (C2 H5) (C19 H24 N3)]'
_chemical_formula_moiety 'C21 H29 N3 Zn'
_chemical_formula_sum 'C21 H29 N3 Zn'
_chemical_formula_weight 388.84
_chemical_name_systematic
;
[<i>N</i>-((<i>E</i>)-2-{[2-(Dimethylamino)ethyl]iminomethyl}phenyl)-
<i>N</i>-(2,6-dimethylphenyl)anilinido-
\k^3^<i>N</i>,<i>N</i>',<i>N</i>'']ethylzinc
;
_space_group_IT_number 14
_symmetry_cell_setting monoclinic
_symmetry_space_group_name_Hall '-P 2ybc'
_symmetry_space_group_name_H-M 'P 1 21/c 1'
_atom_sites_solution_hydrogens geom
_atom_sites_solution_primary direct
_atom_sites_solution_secondary difmap
_cell_angle_alpha 90.00
_cell_angle_beta 99.26(3)
_cell_angle_gamma 90.00
_cell_formula_units_Z 4
_cell_length_a 7.3664(15)
_cell_length_b 13.849(3)
_cell_length_c 20.296(4)
_cell_measurement_reflns_used 10491
_cell_measurement_temperature 293(2)
_cell_measurement_theta_max 54.92
_cell_measurement_theta_min 6.23
_cell_volume 2043.6(7)
_computing_cell_refinement 'RAPID-AUTO (Rigaku, 1998)'
_computing_data_collection 'RAPID-AUTO (Rigaku, 1998)'
_computing_data_reduction 'CrystalStructure (Rigaku/MSC, 2002)'
_computing_molecular_graphics 'SHELXTL (Sheldrick, 2008)'
_computing_publication_material 'SHELXL97 (Sheldrick, 2008)'
_computing_structure_refinement 'SHELXL97 (Sheldrick, 2008)'
_computing_structure_solution 'SHELXS97 (Sheldrick, 2008)'
_diffrn_ambient_temperature 293(2)
_diffrn_measured_fraction_theta_full 0.977
_diffrn_measured_fraction_theta_max 0.977
_diffrn_measurement_device_type 'Rigaku R-AXIS RAPID'
_diffrn_measurement_method \w
_diffrn_radiation_monochromator graphite
_diffrn_radiation_source 'fine-focus sealed tube'
_diffrn_radiation_type MoK\a
_diffrn_radiation_wavelength 0.71073
_diffrn_reflns_av_R_equivalents 0.1155
_diffrn_reflns_av_sigmaI/netI 0.1049
_diffrn_reflns_limit_h_max 9
_diffrn_reflns_limit_h_min -9
_diffrn_reflns_limit_k_max 17
_diffrn_reflns_limit_k_min -16
_diffrn_reflns_limit_l_max 26
_diffrn_reflns_limit_l_min -24
_diffrn_reflns_number 18874
_diffrn_reflns_theta_full 27.48
_diffrn_reflns_theta_max 27.48
_diffrn_reflns_theta_min 3.11
_exptl_absorpt_coefficient_mu 1.209
_exptl_absorpt_correction_T_max 0.8028
_exptl_absorpt_correction_T_min 0.7684
_exptl_absorpt_correction_type multi-scan
_exptl_absorpt_process_details '(ABSCOR; Higashi, 1995)'
_exptl_crystal_colour yellow
_exptl_crystal_density_diffrn 1.264
_exptl_crystal_density_method 'not measured'
_exptl_crystal_description block
_exptl_crystal_F_000 824
_exptl_crystal_size_max 0.23
_exptl_crystal_size_mid 0.21
_exptl_crystal_size_min 0.19
_refine_diff_density_max 0.984
_refine_diff_density_min -0.626
_refine_ls_extinction_method none
_refine_ls_goodness_of_fit_ref 0.961
_refine_ls_hydrogen_treatment constr
_refine_ls_matrix_type full
_refine_ls_number_constraints 0
_refine_ls_number_parameters 231
_refine_ls_number_reflns 4571
_refine_ls_number_restraints 0
_refine_ls_restrained_S_all 0.961
_refine_ls_R_factor_all 0.1260
_refine_ls_R_factor_gt 0.0714
_refine_ls_shift/su_max 0.023
_refine_ls_shift/su_mean 0.000
_refine_ls_structure_factor_coef Fsqd
_refine_ls_weighting_details 'calc w=1/[\s^2^(Fo^2^)+(0.0970P)^2^] where P=(Fo^2^+2Fc^2^)/3'
_refine_ls_weighting_scheme calc
_refine_ls_wR_factor_gt 0.1577
_refine_ls_wR_factor_ref 0.1890
_reflns_number_gt 2619
_reflns_number_total 4571
_reflns_threshold_expression I>2\s(I)
_cod_data_source_file bh2336.cif
_cod_data_source_block I
_cod_original_cell_volume 2043.5(7)
_cod_original_sg_symbol_H-M 'P 21/c'
_cod_database_code 2229321
_cod_database_fobs_code 2229321

loop_
_symmetry_equiv_pos_as_xyz
'x, y, z'
'-x, y+1/2, -z+1/2'
'-x, -y, -z'
'x, -y-1/2, z-1/2'

loop_
_atom_site_type_symbol
_atom_site_label
_atom_site_fract_x
_atom_site_fract_y
_atom_site_fract_z
_atom_site_U_iso_or_equiv
_atom_site_adp_type
_atom_site_calc_flag
_atom_site_refinement_flags
_atom_site_occupancy
_atom_site_disorder_assembly
_atom_site_disorder_group
C C1 0.7787(7) 0.8763(3) 0.8847(2) 0.0497(10) Uani d . 1 . .
C C2 0.7141(7) 0.8858(3) 0.8154(2) 0.0558(11) Uani d . 1 . .
H H2 0.7400 0.8373 0.7866 0.067 Uiso calc R 1 . .
C C3 0.6141(8) 0.9649(4) 0.7893(3) 0.0672(14) Uani d . 1 . .
H H3 0.5740 0.9683 0.7435 0.081 Uiso calc R 1 . .
C C4 0.5719(8) 1.0393(4) 0.8297(3) 0.0671(14) Uani d . 1 . .
H H4 0.5068 1.0931 0.8115 0.080 Uiso calc R 1 . .
C C5 0.6275(7) 1.0321(3) 0.8964(3) 0.0580(12) Uani d . 1 . .
H H5 0.5944 1.0808 0.9237 0.070 Uiso calc R 1 . .
C C6 0.7337(6) 0.9537(3) 0.9266(2) 0.0483(10) Uani d . 1 . .
C C7 0.7748(7) 0.9542(3) 0.9974(2) 0.0512(11) Uani d . 1 . .
H H7 0.7175 1.0017 1.0190 0.061 Uiso calc R 1 . .
C C8 0.8819(8) 0.8962(3) 1.1069(2) 0.0581(12) Uani d . 1 . .
H H8A 0.8122 0.9508 1.1194 0.070 Uiso calc R 1 . .
H H8B 1.0066 0.9005 1.1310 0.070 Uiso calc R 1 . .
C C9 0.7926(8) 0.8012(3) 1.1237(2) 0.0594(12) Uani d . 1 . .
H H9A 0.7967 0.7965 1.1716 0.071 Uiso calc R 1 . .
H H9B 0.6646 0.8003 1.1027 0.071 Uiso calc R 1 . .
C C10 0.7658(10) 0.6345(4) 1.0890(3) 0.090(2) Uani d . 1 . .
H H10A 0.8310 0.5805 1.0745 0.135 Uiso calc R 1 . .
H H10B 0.6627 0.6499 1.0554 0.135 Uiso calc R 1 . .
H H10C 0.7229 0.6183 1.1299 0.135 Uiso calc R 1 . .
C C11 1.0496(9) 0.6923(4) 1.1502(3) 0.0737(16) Uani d . 1 . .
H H11A 1.0089 0.6737 1.1910 0.111 Uiso calc R 1 . .
H H11B 1.1306 0.7468 1.1584 0.111 Uiso calc R 1 . .
H H11C 1.1138 0.6393 1.1339 0.111 Uiso calc R 1 . .
C C12 0.9206(7) 0.7257(3) 0.8645(2) 0.0505(10) Uani d . 1 . .
C C13 0.8071(8) 0.6443(3) 0.8554(2) 0.0580(12) Uani d . 1 . .
C C14 0.8532(8) 0.5707(3) 0.8151(2) 0.0662(14) Uani d . 1 . .
H H14 0.7762 0.5174 0.8068 0.079 Uiso calc R 1 . .
C C15 1.0110(9) 0.5750(3) 0.7871(3) 0.0701(16) Uani d . 1 . .
H H15 1.0435 0.5233 0.7621 0.084 Uiso calc R 1 . .
C C16 1.1190(9) 0.6548(4) 0.7958(2) 0.0667(14) Uani d . 1 . .
H H16 1.2234 0.6577 0.7755 0.080 Uiso calc R 1 . .
C C17 1.0774(8) 0.7330(3) 0.8347(2) 0.0579(12) Uani d . 1 . .
C C18 1.1964(9) 0.8214(4) 0.8426(3) 0.0718(15) Uani d . 1 . .
H H18A 1.1236 0.8770 0.8275 0.108 Uiso calc R 1 . .
H H18B 1.2934 0.8144 0.8165 0.108 Uiso calc R 1 . .
H H18C 1.2486 0.8294 0.8887 0.108 Uiso calc R 1 . .
C C19 0.6367(9) 0.6368(4) 0.8876(3) 0.0818(17) Uani d . 1 . .
H H19A 0.5704 0.5792 0.8724 0.123 Uiso calc R 1 . .
H H19B 0.5598 0.6921 0.8758 0.123 Uiso calc R 1 . .
H H19C 0.6714 0.6342 0.9353 0.123 Uiso calc R 1 . .
C C20 1.2613(7) 0.7185(3) 1.0170(3) 0.0611(12) Uani d . 1 . .
H H20A 1.3406 0.7502 0.9898 0.073 Uiso calc R 1 . .
H H20B 1.3175 0.7252 1.0634 0.073 Uiso calc R 1 . .
C C21 1.2474(9) 0.6109(3) 0.9989(3) 0.0777(16) Uani d . 1 . .
H H21A 1.1714 0.5788 1.0263 0.117 Uiso calc R 1 . .
H H21B 1.3680 0.5827 1.0062 0.117 Uiso calc R 1 . .
H H21C 1.1941 0.6038 0.9528 0.117 Uiso calc R 1 . .
N N1 0.8827(6) 0.8962(2) 1.03518(17) 0.0499(9) Uani d . 1 . .
N N2 0.8894(6) 0.7183(2) 1.10019(19) 0.0564(10) Uani d . 1 . .
N N3 0.8810(6) 0.8002(2) 0.91016(18) 0.0520(9) Uani d . 1 . .
Zn Zn1 1.01743(8) 0.78379(3) 1.00320(2) 0.0531(2) Uani d . 1 . .

loop_
_atom_site_aniso_label
_atom_site_aniso_U_11
_atom_site_aniso_U_22
_atom_site_aniso_U_33
_atom_site_aniso_U_12
_atom_site_aniso_U_13
_atom_site_aniso_U_23
C1 0.040(3) 0.051(2) 0.058(3) 0.0013(17) 0.007(2) 0.0038(17)
C2 0.052(3) 0.063(2) 0.053(3) 0.007(2) 0.010(2) 0.0040(19)
C3 0.055(4) 0.080(3) 0.066(3) 0.017(3) 0.008(3) 0.021(2)
C4 0.052(4) 0.068(3) 0.083(4) 0.021(2) 0.018(3) 0.023(2)
C5 0.045(3) 0.052(2) 0.079(3) 0.0110(19) 0.015(2) 0.009(2)
C6 0.039(3) 0.043(2) 0.064(3) 0.0028(16) 0.011(2) 0.0048(17)
C7 0.046(3) 0.043(2) 0.066(3) 0.0022(17) 0.012(2) -0.0009(18)
C8 0.060(4) 0.059(3) 0.055(3) 0.003(2) 0.008(2) -0.0090(19)
C9 0.060(4) 0.064(3) 0.056(3) 0.006(2) 0.015(2) 0.002(2)
C10 0.100(6) 0.065(3) 0.106(5) -0.013(3) 0.016(4) -0.008(3)
C11 0.076(5) 0.084(3) 0.058(3) 0.022(3) -0.001(3) 0.006(2)
C12 0.051(3) 0.050(2) 0.048(2) 0.0102(18) 0.002(2) 0.0017(17)
C13 0.057(4) 0.057(2) 0.056(3) 0.010(2) -0.001(2) 0.0015(19)
C14 0.067(4) 0.055(3) 0.069(3) 0.003(2) -0.011(3) -0.003(2)
C15 0.093(5) 0.055(3) 0.059(3) 0.020(3) 0.002(3) -0.010(2)
C16 0.074(4) 0.072(3) 0.056(3) 0.025(3) 0.015(3) 0.002(2)
C17 0.064(4) 0.058(3) 0.050(3) 0.010(2) 0.004(2) 0.0031(18)
C18 0.065(4) 0.073(3) 0.078(4) -0.002(3) 0.016(3) 0.000(2)
C19 0.065(5) 0.081(3) 0.096(4) -0.004(3) 0.003(3) -0.001(3)
C20 0.051(3) 0.069(3) 0.061(3) 0.014(2) 0.002(2) -0.004(2)
C21 0.073(5) 0.066(3) 0.089(4) 0.018(3) -0.001(3) -0.003(2)
N1 0.050(3) 0.0491(18) 0.050(2) 0.0020(15) 0.0082(17) -0.0017(14)
N2 0.056(3) 0.056(2) 0.056(2) 0.0045(17) 0.0019(19) -0.0002(16)
N3 0.055(3) 0.0526(18) 0.047(2) 0.0103(16) 0.0023(17) -0.0017(14)
Zn1 0.0500(4) 0.0525(3) 0.0541(3) 0.0111(2) 0.0003(2) -0.0051(2)

loop_
_atom_type_symbol
_atom_type_description
_atom_type_scat_dispersion_real
_atom_type_scat_dispersion_imag
_atom_type_scat_source
C C 0.0033 0.0016 'International Tables Vol C Tables 4.2.6.8 and 6.1.1.4'
H H 0.0000 0.0000 'International Tables Vol C Tables 4.2.6.8 and 6.1.1.4'
N N 0.0061 0.0033 'International Tables Vol C Tables 4.2.6.8 and 6.1.1.4'
Zn Zn 0.2839 1.4301 'International Tables Vol C Tables 4.2.6.8 and 6.1.1.4'

loop_
_geom_angle_atom_site_label_1
_geom_angle_atom_site_label_2
_geom_angle_atom_site_label_3
_geom_angle_site_symmetry_1
_geom_angle_site_symmetry_3
_geom_angle
_geom_angle_publ_flag
N3 C1 C2 . . 122.1(4) ?
N3 C1 C6 . . 121.5(4) ?
C2 C1 C6 . . 116.4(4) ?
C3 C2 C1 . . 122.0(4) ?
C3 C2 H2 . . 119.0 ?
C1 C2 H2 . . 119.0 ?
C2 C3 C4 . . 121.5(5) ?
C2 C3 H3 . . 119.3 ?
C4 C3 H3 . . 119.3 ?
C5 C4 C3 . . 118.5(4) ?
C5 C4 H4 . . 120.8 ?
C3 C4 H4 . . 120.8 ?
C4 C5 C6 . . 123.1(4) ?
C4 C5 H5 . . 118.5 ?
C6 C5 H5 . . 118.5 ?
C5 C6 C7 . . 116.6(4) ?
C5 C6 C1 . . 118.6(4) ?
C7 C6 C1 . . 124.7(4) ?
N1 C7 C6 . . 127.6(4) ?
N1 C7 H7 . . 116.2 ?
C6 C7 H7 . . 116.2 ?
N1 C8 C9 . . 107.1(4) ?
N1 C8 H8A . . 110.3 ?
C9 C8 H8A . . 110.3 ?
N1 C8 H8B . . 110.3 ?
C9 C8 H8B . . 110.3 ?
H8A C8 H8B . . 108.6 ?
N2 C9 C8 . . 110.5(4) ?
N2 C9 H9A . . 109.6 ?
C8 C9 H9A . . 109.6 ?
N2 C9 H9B . . 109.6 ?
C8 C9 H9B . . 109.6 ?
H9A C9 H9B . . 108.1 ?
N2 C10 H10A . . 109.5 ?
N2 C10 H10B . . 109.5 ?
H10A C10 H10B . . 109.5 ?
N2 C10 H10C . . 109.5 ?
H10A C10 H10C . . 109.5 ?
H10B C10 H10C . . 109.5 ?
N2 C11 H11A . . 109.5 ?
N2 C11 H11B . . 109.5 ?
H11A C11 H11B . . 109.5 ?
N2 C11 H11C . . 109.5 ?
H11A C11 H11C . . 109.5 ?
H11B C11 H11C . . 109.5 ?
C17 C12 C13 . . 121.4(4) ?
C17 C12 N3 . . 119.6(4) ?
C13 C12 N3 . . 118.8(4) ?
C14 C13 C12 . . 118.3(5) ?
C14 C13 C19 . . 120.3(5) ?
C12 C13 C19 . . 121.3(4) ?
C15 C14 C13 . . 121.1(5) ?
C15 C14 H14 . . 119.4 ?
C13 C14 H14 . . 119.4 ?
C16 C15 C14 . . 119.9(4) ?
C16 C15 H15 . . 120.0 ?
C14 C15 H15 . . 120.0 ?
C15 C16 C17 . . 121.7(5) ?
C15 C16 H16 . . 119.1 ?
C17 C16 H16 . . 119.1 ?
C12 C17 C16 . . 117.4(5) ?
C12 C17 C18 . . 121.7(4) ?
C16 C17 C18 . . 120.9(5) ?
C17 C18 H18A . . 109.5 ?
C17 C18 H18B . . 109.5 ?
H18A C18 H18B . . 109.5 ?
C17 C18 H18C . . 109.5 ?
H18A C18 H18C . . 109.5 ?
H18B C18 H18C . . 109.5 ?
C13 C19 H19A . . 109.5 ?
C13 C19 H19B . . 109.5 ?
H19A C19 H19B . . 109.5 ?
C13 C19 H19C . . 109.5 ?
H19A C19 H19C . . 109.5 ?
H19B C19 H19C . . 109.5 ?
C21 C20 Zn1 . . 112.5(4) ?
C21 C20 H20A . . 109.1 ?
Zn1 C20 H20A . . 109.1 ?
C21 C20 H20B . . 109.1 ?
Zn1 C20 H20B . . 109.1 ?
H20A C20 H20B . . 107.8 ?
C20 C21 H21A . . 109.5 ?
C20 C21 H21B . . 109.5 ?
H21A C21 H21B . . 109.5 ?
C20 C21 H21C . . 109.5 ?
H21A C21 H21C . . 109.5 ?
H21B C21 H21C . . 109.5 ?
C7 N1 C8 . . 119.6(4) ?
C7 N1 Zn1 . . 125.3(3) ?
C8 N1 Zn1 . . 113.8(3) ?
C10 N2 C9 . . 110.2(4) ?
C10 N2 C11 . . 108.7(4) ?
C9 N2 C11 . . 110.1(4) ?
C10 N2 Zn1 . . 118.1(3) ?
C9 N2 Zn1 . . 103.7(2) ?
C11 N2 Zn1 . . 105.7(3) ?
C1 N3 C12 . . 118.0(4) ?
C1 N3 Zn1 . . 127.9(3) ?
C12 N3 Zn1 . . 113.6(3) ?
C20 Zn1 N3 . . 119.23(18) ?
C20 Zn1 N1 . . 142.01(18) ?
N3 Zn1 N1 . . 91.01(14) ?
C20 Zn1 N2 . . 99.88(18) ?
N3 Zn1 N2 . . 126.21(16) ?
N1 Zn1 N2 . . 75.94(13) ?

loop_
_geom_bond_atom_site_label_1
_geom_bond_atom_site_label_2
_geom_bond_site_symmetry_2
_geom_bond_distance
_geom_bond_publ_flag
C1 N3 . 1.349(5) ?
C1 C2 . 1.417(6) ?
C1 C6 . 1.441(6) ?
C2 C3 . 1.376(6) ?
C2 H2 . 0.9300 ?
C3 C4 . 1.384(8) ?
C3 H3 . 0.9300 ?
C4 C5 . 1.353(7) ?
C4 H4 . 0.9300 ?
C5 C6 . 1.418(6) ?
C5 H5 . 0.9300 ?
C6 C7 . 1.419(6) ?
C7 N1 . 1.292(6) ?
C7 H7 . 0.9300 ?
C8 N1 . 1.457(5) ?
C8 C9 . 1.533(6) ?
C8 H8A . 0.9700 ?
C8 H8B . 0.9700 ?
C9 N2 . 1.471(6) ?
C9 H9A . 0.9700 ?
C9 H9B . 0.9700 ?
C10 N2 . 1.470(7) ?
C10 H10A . 0.9600 ?
C10 H10B . 0.9600 ?
C10 H10C . 0.9600 ?
C11 N2 . 1.472(7) ?
C11 H11A . 0.9600 ?
C11 H11B . 0.9600 ?
C11 H11C . 0.9600 ?
C12 C17 . 1.391(7) ?
C12 C13 . 1.398(7) ?
C12 N3 . 1.447(5) ?
C13 C14 . 1.383(6) ?
C13 C19 . 1.510(8) ?
C14 C15 . 1.375(8) ?
C14 H14 . 0.9300 ?
C15 C16 . 1.356(8) ?
C15 H15 . 0.9300 ?
C16 C17 . 1.404(6) ?
C16 H16 . 0.9300 ?
C17 C18 . 1.499(7) ?
C18 H18A . 0.9600 ?
C18 H18B . 0.9600 ?
C18 H18C . 0.9600 ?
C19 H19A . 0.9600 ?
C19 H19B . 0.9600 ?
C19 H19C . 0.9600 ?
C20 C21 . 1.534(6) ?
Zn1 C20 . 1.991(5) yes
C20 H20A . 0.9700 ?
C20 H20B . 0.9700 ?
C21 H21A . 0.9600 ?
C21 H21B . 0.9600 ?
C21 H21C . 0.9600 ?
Zn1 N1 . 2.009(3) yes
Zn1 N2 . 2.487(4) yes
Zn1 N3 . 2.004(4) yes
